data_2013236
loop_
_publ_author_name
'Van\<co, J\'an'
'\<Svajlenov\'a, O\<lga'
'Marek, Jarom\'ir'

_publ_section_title
;Dipotassium
 di-\m-isothiocyanato-\k^4^<i>N</i>:<i>S</i>-bis[(<i>N</i>-salicylidene-<small>DL</small>-valinato-\k^3^<i>O</i>,<i>N</i>,<i>O</i>')cuprate(II)]
;
_journal_issue 5
_journal_name_full 'Acta Crystallographica Section C'
_journal_page_first m190
_journal_page_last m192
_journal_paper_doi 10.1107/S0108270103006760
_journal_volume 59
_journal_year 2003
_chemical_formula_moiety '2K 1+, 2C13 H13 Cu N2 O3 S 1+'
_chemical_formula_sum 'C13 H13 Cu K N2 O3 S'
_chemical_formula_weight 379.5
_chemical_melting_point 510
_chemical_name_systematic
;
Dipotassium Bis[(\m-isothiocyanato-N,S)
(N-salicylidene-DL-valinato-O,N,O')cuprate(II)]
;
_space_group_IT_number 2
_symmetry_cell_setting triclinic
_symmetry_space_group_name_Hall '-P 1'
_symmetry_space_group_name_H-M 'P -1'
_atom_sites_solution_hydrogens geom
_atom_sites_solution_primary direct
_atom_sites_solution_secondary difmap
_audit_creation_method SHELXL-97
_cell_angle_alpha 76.128(8)
_cell_angle_beta 72.381(9)
_cell_angle_gamma 69.917(8)
_cell_formula_units_Z 2
_cell_length_a 8.4753(8)
_cell_length_b 9.5364(8)
_cell_length_c 10.1210(11)
_cell_measurement_reflns_used 1760
_cell_measurement_temperature 120(2)
_cell_measurement_theta_max 27.39
_cell_measurement_theta_min 2.89
_cell_volume 723.76(13)
_computing_cell_refinement 'CrysRed (Oxford Diffraction, 2002)'
_computing_data_collection 'CrysAlis (Oxford Diffraction, 2002)'
_computing_data_reduction CrysRed
_computing_molecular_graphics 'ORTEPIII (Johnson & Burnett, 1996)'
_computing_publication_material
;
SHELXL-97, PARST (Nardelli, 1995)
;
_computing_structure_refinement 'SHELXL97 (Sheldrick, 1997)'
_computing_structure_solution 'SHELXS97 (Sheldrick, 1990)'
_diffrn_ambient_temperature 120(2)
_diffrn_detector_area_resol_mean 16.3
_diffrn_measured_fraction_theta_full 0.974
_diffrn_measured_fraction_theta_max 0.974
_diffrn_measurement_device_type 'Kuma KM-4-Plus CCD'
_diffrn_measurement_method 'rotation method, \w--scan'
_diffrn_radiation_monochromator 'Enhance (Oxford Diffraction)'
_diffrn_radiation_source 'fine-focus sealed tube'
_diffrn_radiation_type MoK\a
_diffrn_radiation_wavelength 0.71073
_diffrn_reflns_av_R_equivalents 0.0499
_diffrn_reflns_av_sigmaI/netI 0.0376
_diffrn_reflns_limit_h_max 10
_diffrn_reflns_limit_h_min -7
_diffrn_reflns_limit_k_max 11
_diffrn_reflns_limit_k_min -10
_diffrn_reflns_limit_l_max 11
_diffrn_reflns_limit_l_min -12
_diffrn_reflns_number 4202
_diffrn_reflns_theta_full 25.00
_diffrn_reflns_theta_max 25.00
_diffrn_reflns_theta_min 2.64
_diffrn_standards_number 0
_exptl_absorpt_coefficient_mu 1.953
_exptl_absorpt_correction_type none
_exptl_crystal_colour 'dark green'
_exptl_crystal_density_diffrn 1.753
_exptl_crystal_density_method 'not measured'
_exptl_crystal_description prism
_exptl_crystal_F_000 386
_exptl_crystal_size_max 0.50
_exptl_crystal_size_mid 0.20
_exptl_crystal_size_min 0.20
_refine_diff_density_max 0.650
_refine_diff_density_min -0.823
_refine_ls_extinction_method none
_refine_ls_goodness_of_fit_ref 0.978
_refine_ls_hydrogen_treatment constr
_refine_ls_matrix_type full
_refine_ls_number_parameters 197
_refine_ls_number_reflns 2479
_refine_ls_number_restraints 0
_refine_ls_restrained_S_all 0.978
_refine_ls_R_factor_all 0.0344
_refine_ls_R_factor_gt 0.0304
_refine_ls_shift/su_max 0.000
_refine_ls_shift/su_mean 0.000
_refine_ls_structure_factor_coef Fsqd
_refine_ls_weighting_details 'calc w = 1/[\s^2^(Fo^2^)+(0.075P)^2^+1.75P] where P = (Fo^2^+2Fc^2^)/3'
_refine_ls_weighting_scheme calc
_refine_ls_wR_factor_gt 0.0814
_refine_ls_wR_factor_ref 0.1118
_reflns_number_gt 2335
_reflns_number_total 2479
_reflns_threshold_expression >2sigma(I)
_cod_data_source_file av1132.cif
_cod_data_source_block I
_cod_depositor_comments
;
The following automatic conversions were performed:
'_geom_bond_publ_flag' value 'Yes' changed to 'yes' according to
'/home/saulius/struct/CIF-dictionaries/cif_core.dic' dictionary named
'cif_core.dic' version 2.4.1 from 2010-06-29 (9
times).

'_geom_bond_publ_flag' value 'No' changed to 'no' according to
'/home/saulius/struct/CIF-dictionaries/cif_core.dic' dictionary named
'cif_core.dic' version 2.4.1 from 2010-06-29 (50 times).

Automatic conversion script
Id: cif_fix_enum 1527 2010-12-29 10:47:43Z saulius 

The following automatic conversions were performed:

'_geom_bond_publ_flag' value 'Yes' changed to 'yes' according to
/home/saulius/struct/CIF-dictionaries/cif_core.dic dictionary named
'cif_core.dic' version 2.4.1 from 2010-06-29 (9
times).

'_geom_bond_publ_flag' value 'No' changed to 'no' according
to /home/saulius/struct/CIF-dictionaries/cif_core.dic dictionary
named 'cif_core.dic' version 2.4.1 from 2010-06-29 (50
times).

'_geom_angle_publ_flag' value 'Yes' changed to 'yes'
according to /home/saulius/struct/CIF-dictionaries/cif_core.dic
dictionary named 'cif_core.dic' version 2.4.1 from 2010-06-29 (11
times).

'_geom_angle_publ_flag' value 'No' changed to 'no' according
to /home/saulius/struct/CIF-dictionaries/cif_core.dic dictionary
named 'cif_core.dic' version 2.4.1 from 2010-06-29 (146 times).

Automatic conversion script
Id: cif_fix_values 1715 2011-07-08 13:25:40Z adriana 

2017-05-06
Z value and formula fixed to values more according to usual
chemical conventions.                 miguel
;
_cod_original_formula_sum 'C26 H26 Cu2 K2 N4 O6 S2'
_cod_original_formula_weight 759.0
_cod_original_formula_units_Z 1
_cod_original_cell_volume 723.76(12)
_cod_database_code 2013236
_cod_database_fobs_code 2013236

loop_
_symmetry_equiv_pos_as_xyz
'x, y, z'
'-x, -y, -z'

loop_
_atom_site_label
_atom_site_fract_x
_atom_site_fract_y
_atom_site_fract_z
_atom_site_U_iso_or_equiv
_atom_site_adp_type
_atom_site_calc_flag
_atom_site_refinement_flags
_atom_site_occupancy
_atom_site_disorder_assembly
_atom_site_disorder_group
_atom_site_type_symbol
Cu 0.32825(4) 0.45525(4) 0.41296(4) 0.01254(17) Uani d . 1 . . Cu
K 0.12073(9) 0.17080(8) 0.43660(8) 0.0181(2) Uani d . 1 . . K
S -0.12495(11) 0.50485(10) 0.78906(9) 0.0194(2) Uani d . 1 . . S
O4 0.2126(3) 0.6614(3) 0.4483(2) 0.0160(5) Uani d . 1 . . O
O5 0.4450(3) 0.2515(3) 0.3862(3) 0.0176(5) Uani d . 1 . . O
N1 0.1572(3) 0.3884(3) 0.5766(3) 0.0158(6) Uani d . 1 . . N
O10 0.2324(3) 0.8947(3) 0.3921(3) 0.0195(5) Uani d . 1 . . O
N11 0.5134(3) 0.5361(3) 0.2967(3) 0.0119(5) Uani d . 1 . . N
C1 0.6663(4) 0.4535(4) 0.2458(3) 0.0132(6) Uani d . 1 . . C
H1 0.7536 0.5029 0.2036 0.011(9) Uiso calc R 1 . . H
C2 0.7169(4) 0.2933(4) 0.2471(3) 0.0125(6) Uani d . 1 . . C
C3 0.6061(4) 0.2007(4) 0.3159(3) 0.0136(6) Uani d . 1 . . C
C4 0.6756(4) 0.0447(4) 0.3091(4) 0.0171(7) Uani d . 1 . . C
H4 0.6049 -0.0200 0.3550 0.020(5) Uiso calc R 1 . . H
C5 0.8434(4) -0.0161(4) 0.2375(4) 0.0182(7) Uani d . 1 . . C
H5 0.8863 -0.1217 0.2345 0.020(5) Uiso calc R 1 . . H
C6 0.9515(4) 0.0753(4) 0.1693(4) 0.0190(7) Uani d . 1 . . C
H6 1.0672 0.0329 0.1201 0.020(5) Uiso calc R 1 . . H
C7 0.8873(4) 0.2273(4) 0.1749(4) 0.0170(7) Uani d . 1 . . C
H7 0.9602 0.2899 0.1285 0.020(5) Uiso calc R 1 . . H
C8 0.2932(4) 0.7593(4) 0.3832(3) 0.0139(7) Uani d . 1 . . C
C9 0.4761(4) 0.7006(4) 0.2892(3) 0.0125(6) Uani d . 1 . . C
H9 0.5613 0.7176 0.3293 0.020 Uiso calc . 1 . . H
C10 0.4862(4) 0.7923(4) 0.1400(3) 0.0151(7) Uani d . 1 . . C
H10 0.4341 0.9011 0.1519 0.020 Uiso calc . 1 . . H
C11 0.3783(5) 0.7592(4) 0.0611(4) 0.0234(8) Uani d . 1 . . C
H11A 0.3731 0.8316 -0.0256 0.031(7) Uiso calc R 1 . . H
H11B 0.2609 0.7684 0.1201 0.031(7) Uiso calc R 1 . . H
H11C 0.4318 0.6564 0.0382 0.031(7) Uiso calc R 1 . . H
C12 0.6704(5) 0.7757(4) 0.0509(4) 0.0235(8) Uani d . 1 . . C
H12A 0.7203 0.6749 0.0231 0.032(7) Uiso calc R 1 . . H
H12B 0.7406 0.7890 0.1055 0.032(7) Uiso calc R 1 . . H
H12C 0.6687 0.8525 -0.0330 0.032(7) Uiso calc R 1 . . H
C13 0.0398(4) 0.4373(3) 0.6654(3) 0.0128(7) Uani d . 1 . . C

loop_
_atom_site_aniso_label
_atom_site_aniso_U_11
_atom_site_aniso_U_22
_atom_site_aniso_U_33
_atom_site_aniso_U_12
_atom_site_aniso_U_13
_atom_site_aniso_U_23
Cu 0.0085(2) 0.0095(3) 0.0170(3) -0.00110(16) -0.00037(16) -0.00301(16)
K 0.0155(4) 0.0111(4) 0.0252(4) -0.0020(3) -0.0010(3) -0.0063(3)
S 0.0145(4) 0.0239(5) 0.0189(4) -0.0056(3) 0.0013(3) -0.0085(3)
O4 0.0108(11) 0.0132(12) 0.0214(12) -0.0012(9) -0.0004(9) -0.0059(9)
O5 0.0120(11) 0.0119(12) 0.0241(13) -0.0023(9) 0.0027(10) -0.0050(9)
N1 0.0129(13) 0.0144(14) 0.0192(15) -0.0039(11) -0.0031(12) -0.0022(11)
O10 0.0197(12) 0.0116(13) 0.0234(13) 0.0010(10) -0.0035(10) -0.0060(10)
N11 0.0099(12) 0.0083(13) 0.0162(14) 0.0001(10) -0.0045(11) -0.0021(10)
C1 0.0108(14) 0.0165(17) 0.0138(16) -0.0046(13) -0.0047(12) -0.0022(12)
C2 0.0113(15) 0.0126(16) 0.0133(16) 0.0000(12) -0.0052(12) -0.0033(12)
C3 0.0129(15) 0.0129(16) 0.0134(16) 0.0000(12) -0.0052(12) -0.0022(12)
C4 0.0202(17) 0.0133(17) 0.0168(17) -0.0051(13) -0.0036(14) -0.0013(13)
C5 0.0201(17) 0.0094(16) 0.0218(18) 0.0036(13) -0.0072(14) -0.0053(13)
C6 0.0123(15) 0.0167(17) 0.0231(18) 0.0030(13) -0.0036(13) -0.0058(14)
C7 0.0111(15) 0.0165(17) 0.0223(18) -0.0028(13) -0.0032(13) -0.0042(13)
C8 0.0121(15) 0.0133(17) 0.0162(16) 0.0005(13) -0.0064(13) -0.0043(12)
C9 0.0112(15) 0.0084(16) 0.0182(17) -0.0013(12) -0.0044(12) -0.0037(12)
C10 0.0162(16) 0.0090(16) 0.0169(17) -0.0016(12) -0.0027(13) -0.0007(12)
C11 0.0261(19) 0.0230(19) 0.0223(19) -0.0063(15) -0.0114(15) 0.0004(14)
C12 0.0195(18) 0.0229(19) 0.0219(18) -0.0064(15) 0.0009(14) 0.0007(14)
C13 0.0130(15) 0.0110(16) 0.0170(17) -0.0055(12) -0.0081(14) 0.0020(12)

loop_
_atom_type_symbol
_atom_type_description
_atom_type_scat_dispersion_real
_atom_type_scat_dispersion_imag
_atom_type_scat_source
C C 0.0033 0.0016 'International Tables Vol C Tables 4.2.6.8 and 6.1.1.4'
H H 0.0000 0.0000 'International Tables Vol C Tables 4.2.6.8 and 6.1.1.4'
N N 0.0061 0.0033 'International Tables Vol C Tables 4.2.6.8 and 6.1.1.4'
O O 0.0106 0.0060 'International Tables Vol C Tables 4.2.6.8 and 6.1.1.4'
K K 0.2009 0.2494 'International Tables Vol C Tables 4.2.6.8 and 6.1.1.4'
Cu Cu 0.3201 1.2651 'International Tables Vol C Tables 4.2.6.8 and 6.1.1.4'
S S 0.1246 0.1234 'International Tables Vol C Tables 4.2.6.8 and 6.1.1.4'

loop_
_geom_angle_atom_site_label_1
_geom_angle_atom_site_label_2
_geom_angle_atom_site_label_3
_geom_angle_site_symmetry_1
_geom_angle_site_symmetry_3
_geom_angle
_geom_angle_publ_flag
O5 Cu N11 . . 96.19(11) yes
O5 Cu O4 . . 177.31(10) yes
N11 Cu O4 . . 84.05(10) yes
O5 Cu N1 . . 90.14(11) yes
N11 Cu N1 . . 162.93(12) yes
O4 Cu N1 . . 88.90(11) yes
O5 Cu S . 2_566 91.61(8) no
N11 Cu S . 2_566 101.21(8) no
O4 Cu S . 2_566 90.97(7) no
N1 Cu S . 2_566 94.41(8) no
O5 Cu K . . 54.57(7) no
N11 Cu K . . 141.81(8) no
O4 Cu K . . 126.38(7) no
N1 Cu K . . 53.26(8) no
S Cu K 2_566 . 60.82(2) no
O10 K O4 1_545 2_566 129.32(8) no
O10 K N1 1_545 . 145.14(8) no
O4 K N1 2_566 . 73.68(7) no
O10 K O5 1_545 . 102.93(7) no
O4 K O5 2_566 . 126.84(7) no
N1 K O5 . . 55.58(7) no
O10 K O10 1_545 2_566 87.10(7) no
O4 K O10 2_566 2_566 43.17(6) no
N1 K O10 . 2_566 105.31(7) no
O5 K O10 . 2_566 157.55(7) no
O10 K C5 1_545 2_656 83.89(8) no
O4 K C5 2_566 2_656 87.75(8) no
N1 K C5 . 2_656 69.90(8) no
O5 K C5 . 2_656 88.88(8) no
O10 K C5 2_566 2_656 72.06(8) no
O10 K C8 1_545 2_566 108.50(8) no
O4 K C8 2_566 2_566 21.72(8) no
N1 K C8 . 2_566 88.51(8) no
O5 K C8 . 2_566 144.08(8) no
O10 K C8 2_566 2_566 21.56(7) no
C5 K C8 2_656 2_566 77.79(8) no
O10 K S 1_545 2_566 130.57(6) no
O4 K S 2_566 2_566 82.90(5) no
N1 K S . 2_566 70.69(6) no
O5 K S . 2_566 67.35(5) no
O10 K S 2_566 2_566 120.82(5) no
C5 K S 2_656 2_566 140.55(7) no
C8 K S 2_566 2_566 102.85(6) no
O10 K C4 1_545 2_656 71.63(8) no
O4 K C4 2_566 2_656 111.16(8) no
N1 K C4 . 2_656 75.46(8) no
O5 K C4 . 2_656 72.89(8) no
O10 K C4 2_566 2_656 91.85(7) no
C5 K C4 2_656 2_656 23.58(8) no
C8 K C4 2_566 2_656 100.81(8) no
S K C4 2_566 2_656 137.72(6) no
O10 K C13 1_545 2_566 153.06(8) no
O4 K C13 2_566 2_566 57.15(7) no
N1 K C13 . 2_566 58.47(8) no
O5 K C13 . 2_566 81.56(7) no
O10 K C13 2_566 2_566 98.66(7) no
C5 K C13 2_656 2_566 122.96(8) no
C8 K C13 2_566 2_566 78.33(8) no
S K C13 2_566 2_566 27.15(5) no
C4 K C13 2_656 2_566 133.91(8) no
O10 K Cu 1_545 . 134.21(6) no
O4 K Cu 2_566 . 96.16(5) no
N1 K Cu . . 32.94(6) no
O5 K Cu . . 31.36(5) no
O10 K Cu 2_566 . 135.82(5) no
C5 K Cu 2_656 . 94.26(6) no
C8 K Cu 2_566 . 115.80(6) no
S K Cu 2_566 . 49.262(19) no
C4 K Cu 2_656 . 88.84(6) no
C13 K Cu 2_566 . 53.32(5) no
O10 K K 1_545 2_556 49.08(6) no
O4 K K 2_566 2_556 80.74(5) no
N1 K K . 2_556 134.89(6) no
O5 K K . 2_556 146.84(6) no
O10 K K 2_566 2_556 38.02(4) no
C5 K K 2_656 2_556 72.62(6) no
C8 K K 2_566 2_556 59.47(6) no
S K K 2_566 2_556 142.07(3) no
C4 K K 2_656 2_556 80.21(6) no
C13 K K 2_566 2_556 131.58(6) no
Cu K K . 2_556 166.55(3) no
C13 S K . 2_566 81.25(11) no
C8 O4 Cu . . 116.7(2) no
C8 O4 K . 2_566 105.04(19) no
Cu O4 K . 2_566 136.82(11) no
C3 O5 Cu . . 125.5(2) no
C3 O5 K . . 135.2(2) no
Cu O5 K . . 94.07(9) no
C13 N1 Cu . . 140.3(3) yes
C13 N1 K . . 116.8(2) no
Cu N1 K . . 93.79(10) no
C8 O10 K . 1_565 173.1(2) no
C8 O10 K . 2_566 87.74(19) no
K O10 K 1_565 2_566 92.90(7) no
C1 N11 C9 . . 121.1(3) no
C1 N11 Cu . . 123.6(2) yes
C9 N11 Cu . . 114.6(2) no
N11 C1 C2 . . 125.8(3) yes
N11 C1 H1 . . 117.1 no
C2 C1 H1 . . 117.1 no
C7 C2 C3 . . 119.4(3) no
C7 C2 C1 . . 116.4(3) no
C3 C2 C1 . . 124.2(3) no
O5 C3 C4 . . 118.5(3) no
O5 C3 C2 . . 124.1(3) no
C4 C3 C2 . . 117.4(3) no
C5 C4 C3 . . 121.6(3) no
C5 C4 K . 2_656 75.6(2) no
C3 C4 K . 2_656 116.5(2) no
C5 C4 H4 . . 119.2 no
C3 C4 H4 . . 119.2 no
K C4 H4 2_656 . 78.3 no
C4 C5 C6 . . 120.9(3) no
C4 C5 K . 2_656 80.8(2) no
C6 C5 K . 2_656 113.7(2) no
C4 C5 H5 . . 119.6 no
C6 C5 H5 . . 119.6 no
K C5 H5 2_656 . 75.8 no
C7 C6 C5 . . 118.7(3) no
C7 C6 H6 . . 120.6 no
C5 C6 H6 . . 120.6 no
C6 C7 C2 . . 122.0(3) no
C6 C7 H7 . . 119.0 no
C2 C7 H7 . . 119.0 no
O10 C8 O4 . . 123.5(3) no
O10 C8 C9 . . 119.5(3) no
O4 C8 C9 . . 117.0(3) no
O10 C8 K . 2_566 70.70(18) no
O4 C8 K . 2_566 53.24(15) no
C9 C8 K . 2_566 167.7(2) no
N11 C9 C8 . . 107.6(2) no
N11 C9 C10 . . 115.1(3) yes
C8 C9 C10 . . 109.5(3) no
N11 C9 H9 . . 108.1 no
C8 C9 H9 . . 108.1 no
C10 C9 H9 . . 108.1 no
C12 C10 C11 . . 110.3(3) no
C12 C10 C9 . . 113.8(3) no
C11 C10 C9 . . 112.7(3) no
C12 C10 H10 . . 106.5 no
C11 C10 H10 . . 106.5 no
C9 C10 H10 . . 106.5 no
C10 C11 H11A . . 109.5 no
C10 C11 H11B . . 109.5 no
H11A C11 H11B . . 109.5 no
C10 C11 H11C . . 109.5 no
H11A C11 H11C . . 109.5 no
H11B C11 H11C . . 109.5 no
C10 C12 H12A . . 109.5 no
C10 C12 H12B . . 109.5 no
H12A C12 H12B . . 109.5 no
C10 C12 H12C . . 109.5 no
H12A C12 H12C . . 109.5 no
H12B C12 H12C . . 109.5 no
N1 C13 S . . 179.6(3) yes
N1 C13 K . 2_566 108.5(2) no
S C13 K . 2_566 71.61(11) no

loop_
_geom_bond_atom_site_label_1
_geom_bond_atom_site_label_2
_geom_bond_site_symmetry_2
_geom_bond_distance
_geom_bond_publ_flag
Cu O5 . 1.897(2) yes
Cu N11 . 1.929(3) yes
Cu O4 . 1.938(2) yes
Cu N1 . 1.982(3) yes
Cu S 2_566 2.9332(10) no
Cu N11 2_666 3.608(3) no
Cu Cu 2_666 4.2238(8) no
Cu Cu 2_566 5.1300(9) no
Cu K . 3.6359(8) no
K O10 1_545 2.575(2) no
K O4 2_566 2.774(2) no
K N1 . 2.920(3) yes
K O5 . 2.970(2) yes
K O10 2_566 3.159(3) no
K C5 2_656 3.333(4) no
K C8 2_566 3.344(3) no
K S 2_566 3.3800(12) no
K C4 2_656 3.398(3) no
K C13 2_566 3.520(3) no
K K 2_556 4.1750(14) no
S C13 . 1.625(3) yes
S K 2_566 3.3800(12) no
O4 C8 . 1.281(4) no
O4 K 2_566 2.774(2) no
O5 C3 . 1.314(4) no
N1 C13 . 1.164(4) yes
O10 C8 . 1.230(4) no
O10 K 1_565 2.575(2) no
O10 K 2_566 3.159(3) no
N11 C1 . 1.286(4) yes
N11 C9 . 1.478(4) no
C1 C2 . 1.436(5) no
C1 H1 . 0.9500 no
C2 C7 . 1.405(5) no
C2 C3 . 1.423(5) no
C3 C4 . 1.410(5) no
C4 C5 . 1.377(5) no
C4 K 2_656 3.398(3) no
C4 H4 . 0.9500 no
C5 C6 . 1.398(5) no
C5 K 2_656 3.333(4) no
C5 H5 . 0.9500 no
C6 C7 . 1.371(5) no
C6 H6 . 0.9500 no
C7 H7 . 0.9500 no
C8 C9 . 1.545(4) no
C8 K 2_566 3.344(3) no
C9 C10 . 1.546(4) no
C9 H9 . 1.0000 no
C10 C12 . 1.524(5) no
C10 C11 . 1.527(5) no
C10 H10 . 1.0000 no
C11 H11A . 0.9800 no
C11 H11B . 0.9800 no
C11 H11C . 0.9800 no
C12 H12A . 0.9800 no
C12 H12B . 0.9800 no
C12 H12C . 0.9800 no
C13 K 2_566 3.520(3) no
